data_4024092
loop_
_publ_author_name
'Yoshihiro Matano'
'Tooru Miyajima'
'Hiroshi Imahori'
'Yoshifumi Kimura'

_publ_section_title
;
 Synthesis of 2-Aryl-5-styrylphospholes: Promising Candidates
 for the Phosphole-Based NLO Chromophores
;
_journal_name_full 'Journal of Organic Chemistry'
_journal_page_first 6200
_journal_page_last 6205
_journal_paper_doi 10.1021/jo070822f
_journal_volume 72
_journal_year 2007
_chemical_formula_moiety 'C25 H20 Au Cl P S '
_chemical_formula_sum 'C25 H20 Au Cl P S'
_chemical_formula_weight 616.86
_chemical_name_systematic
; 
 ? 
;
_space_group_IT_number 15
_symmetry_cell_setting monoclinic
_symmetry_Int_Tables_number 15
_symmetry_space_group_name_Hall '-C 2yc'
_symmetry_space_group_name_H-M 'C 1 2/c 1'
_atom_sites_solution_hydrogens geom
_atom_sites_solution_primary direct
_atom_sites_solution_secondary difmap
_audit_creation_method SHELXL-97
_cell_angle_alpha 90.00
_cell_angle_beta 125.65
_cell_angle_gamma 90.00
_cell_formula_units_Z 8
_cell_length_a 23.149(3)
_cell_length_b 12.4217(11)
_cell_length_c 18.529(2)
_cell_measurement_reflns_used 6992
_cell_measurement_temperature 123(2)
_cell_measurement_theta_max 27.5
_cell_measurement_theta_min 3.2
_cell_volume 4329.6(8)
_computing_cell_refinement CrystalClear
_computing_data_collection CrystalClear
_computing_data_reduction CrystalStructure
_computing_publication_material 'CrystalStructure 3.8.0'
_computing_structure_refinement 'SHELXL-97 (Sheldrick, 1997)'
_computing_structure_solution SIR92
_diffrn_ambient_temperature 123(2)
_diffrn_detector_area_resol_mean 7.31
_diffrn_measured_fraction_theta_full 0.995
_diffrn_measured_fraction_theta_max 0.995
_diffrn_measurement_device_type 'Rigaku Saturn'
_diffrn_measurement_method \w
_diffrn_radiation_monochromator graphite
_diffrn_radiation_source 'fine-focus sealed tube'
_diffrn_radiation_type MoK\a
_diffrn_radiation_wavelength 0.71070
_diffrn_reflns_av_R_equivalents 0.0165
_diffrn_reflns_av_sigmaI/netI 0.0157
_diffrn_reflns_limit_h_max 30
_diffrn_reflns_limit_h_min -30
_diffrn_reflns_limit_k_max 16
_diffrn_reflns_limit_k_min -13
_diffrn_reflns_limit_l_max 24
_diffrn_reflns_limit_l_min -23
_diffrn_reflns_number 16868
_diffrn_reflns_theta_full 27.48
_diffrn_reflns_theta_max 27.48
_diffrn_reflns_theta_min 3.15
_exptl_absorpt_coefficient_mu 7.099
_exptl_absorpt_correction_T_max 0.3309
_exptl_absorpt_correction_T_min 0.1902
_exptl_absorpt_correction_type numerical
_exptl_absorpt_process_details
;
    Higashi, T. (1999). Program for Absorption Correction.
    Rigaku Corporation, Tokyo, Japan.
;
_exptl_crystal_colour yellow
_exptl_crystal_density_diffrn 1.893
_exptl_crystal_density_method 'not measured'
_exptl_crystal_description block
_exptl_crystal_F_000 2384
_exptl_crystal_size_max 0.35
_exptl_crystal_size_mid 0.30
_exptl_crystal_size_min 0.20
_refine_diff_density_max 2.963
_refine_diff_density_min -0.711
_refine_diff_density_rms 0.104
_refine_ls_extinction_method none
_refine_ls_goodness_of_fit_ref 1.118
_refine_ls_hydrogen_treatment refall
_refine_ls_matrix_type full
_refine_ls_number_parameters 263
_refine_ls_number_reflns 4923
_refine_ls_number_restraints 0
_refine_ls_restrained_S_all 1.118
_refine_ls_R_factor_all 0.0230
_refine_ls_R_factor_gt 0.0216
_refine_ls_shift/su_max 0.001
_refine_ls_shift/su_mean 0.000
_refine_ls_structure_factor_coef Fsqd
_refine_ls_weighting_details 'calc w=1/[\s^2^(Fo^2^)+(0.0204P)^2^+18.2640P] where P=(Fo^2^+2Fc^2^)/3'
_refine_ls_weighting_scheme calc
_refine_ls_wR_factor_gt 0.0487
_refine_ls_wR_factor_ref 0.0494
_reflns_number_gt 4695
_reflns_number_total 4923
_reflns_threshold_expression >2sigma(I)
_cod_data_source_file jo070822fsi20070418_114912.cif
_cod_data_source_block shelxl
_cod_original_sg_symbol_H-M 'C 2/c'
_cod_database_code 4024092

loop_
_symmetry_equiv_pos_as_xyz
'x, y, z'
'-x, y, -z+1/2'
'x+1/2, y+1/2, z'
'-x+1/2, y+1/2, -z+1/2'
'-x, -y, -z'
'x, -y, z-1/2'
'-x+1/2, -y+1/2, -z'
'x+1/2, -y+1/2, z-1/2'

loop_
_atom_site_label
_atom_site_type_symbol
_atom_site_fract_x
_atom_site_fract_y
_atom_site_fract_z
_atom_site_U_iso_or_equiv
_atom_site_adp_type
_atom_site_occupancy
_atom_site_symmetry_multiplicity
_atom_site_calc_flag
_atom_site_refinement_flags
_atom_site_disorder_assembly
_atom_site_disorder_group
Au1 Au 0.528763(5) 0.391606(8) 0.688648(7) 0.01558(4) Uani 1 1 d . . .
Cl1 Cl 0.60651(4) 0.49344(6) 0.81416(5) 0.02199(14) Uani 1 1 d . . .
P1 P 0.46667(4) 0.29494(6) 0.56360(5) 0.01522(14) Uani 1 1 d . A .
S1 S 0.60739(6) 0.01253(9) 0.62384(8) 0.0313(4) Uani 0.736(5) 1 d P A 1
C1 C 0.6221(2) -0.0545(3) 0.7098(2) 0.0368(8) Uani 0.736(5) 1 d P A 1
H18 H 0.6525 -0.1155 0.7344 0.044 Uiso 0.736(5) 1 calc PR A 1
C2 C 0.5875(2) -0.0157(3) 0.7421(2) 0.0392(9) Uani 0.736(5) 1 d P A 1
H19 H 0.5931 -0.0468 0.7927 0.047 Uiso 0.736(5) 1 calc PR A 1
C3 C 0.53994(13) 0.07794(19) 0.69570(13) 0.0410(7) Uani 0.736(5) 1 d P A 1
H20 H 0.5093 0.1130 0.7067 0.049 Uiso 0.736(5) 1 calc PR A 1
C4 C 0.55329(15) 0.1038(2) 0.62437(19) 0.0181(6) Uani 0.736(5) 1 d P A 1
C3A C 0.60739(6) 0.01253(9) 0.62384(8) 0.0313(4) Uani 0.264(5) 1 d P A 2
H20A H 0.6234 0.0033 0.5873 0.038 Uiso 0.264(5) 1 calc PR A 2
C2A C 0.6221(2) -0.0545(3) 0.7098(2) 0.0368(8) Uani 0.264(5) 1 d P A 2
H19A H 0.6525 -0.1155 0.7344 0.044 Uiso 0.264(5) 1 calc PR A 2
C1A C 0.5875(2) -0.0157(3) 0.7421(2) 0.0392(9) Uani 0.264(5) 1 d P A 2
H18A H 0.5931 -0.0468 0.7927 0.047 Uiso 0.264(5) 1 calc PR A 2
S1A S 0.53994(13) 0.07794(19) 0.69570(13) 0.0410(7) Uani 0.264(5) 1 d P A 2
C4A C 0.55329(15) 0.1038(2) 0.62437(19) 0.0181(6) Uani 0.264(5) 1 d P A 2
C5 C 0.52080(14) 0.1906(2) 0.56126(18) 0.0162(5) Uani 1 1 d . . .
C6 C 0.52597(15) 0.2142(2) 0.49386(19) 0.0170(5) Uani 1 1 d . A .
C7 C 0.56481(16) 0.1639(2) 0.4597(2) 0.0214(6) Uani 1 1 d . . .
H1 H 0.5479 0.0895 0.4388 0.026 Uiso 1 1 calc R A .
H2 H 0.6166 0.1622 0.5066 0.026 Uiso 1 1 calc R . .
C8 C 0.5474(2) 0.2369(3) 0.3823(2) 0.0333(8) Uani 1 1 d . A .
H3 H 0.5914 0.2718 0.3966 0.040 Uiso 1 1 calc R . .
H4 H 0.5272 0.1933 0.3279 0.040 Uiso 1 1 calc R . .
C9 C 0.49417(19) 0.3220(3) 0.3671(2) 0.0271(7) Uani 1 1 d . . .
H5 H 0.5125 0.3950 0.3697 0.033 Uiso 1 1 calc R A .
H6 H 0.4484 0.3122 0.3082 0.033 Uiso 1 1 calc R . .
C10 C 0.48473(15) 0.3071(2) 0.43988(19) 0.0177(6) Uani 1 1 d . A .
C11 C 0.44732(15) 0.3602(2) 0.46389(19) 0.0173(5) Uani 1 1 d . . .
C12 C 0.40164(15) 0.4523(2) 0.41975(19) 0.0185(6) Uani 1 1 d . A .
H7 H 0.3973 0.4780 0.3685 0.022 Uiso 1 1 calc R . .
C13 C 0.36473(15) 0.5052(2) 0.4439(2) 0.0197(6) Uani 1 1 d . . .
H8 H 0.3677 0.4782 0.4939 0.024 Uiso 1 1 calc R A .
C14 C 0.32009(15) 0.6011(2) 0.4000(2) 0.0180(6) Uani 1 1 d . A .
C15 C 0.28058(17) 0.6426(3) 0.4288(2) 0.0233(6) Uani 1 1 d . . .
H9 H 0.2819 0.6070 0.4752 0.028 Uiso 1 1 calc R A .
C16 C 0.23943(17) 0.7349(3) 0.3910(2) 0.0265(7) Uani 1 1 d . A .
H10 H 0.2128 0.7613 0.4114 0.032 Uiso 1 1 calc R . .
C17 C 0.23691(17) 0.7884(3) 0.3239(2) 0.0261(7) Uani 1 1 d . . .
H11 H 0.2090 0.8517 0.2983 0.031 Uiso 1 1 calc R A .
C18 C 0.27578(17) 0.7484(3) 0.2942(2) 0.0251(7) Uani 1 1 d . A .
H12 H 0.2744 0.7848 0.2481 0.030 Uiso 1 1 calc R . .
C19 C 0.31647(16) 0.6561(3) 0.3313(2) 0.0220(6) Uani 1 1 d . . .
H13 H 0.3423 0.6296 0.3098 0.026 Uiso 1 1 calc R A .
C20 C 0.38621(15) 0.2294(2) 0.53530(19) 0.0174(5) Uani 1 1 d . . .
C21 C 0.33903(16) 0.1882(3) 0.4499(2) 0.0237(6) Uani 1 1 d . A .
H14 H 0.3469 0.2007 0.4057 0.028 Uiso 1 1 calc R . .
C22 C 0.28067(18) 0.1290(3) 0.4299(2) 0.0285(7) Uani 1 1 d . . .
H15 H 0.2483 0.1011 0.3717 0.034 Uiso 1 1 calc R A .
C23 C 0.26941(18) 0.1104(3) 0.4947(2) 0.0273(7) Uani 1 1 d . A .
H16 H 0.2297 0.0689 0.4810 0.033 Uiso 1 1 calc R . .
C24 C 0.31545(17) 0.1519(3) 0.5789(2) 0.0263(7) Uani 1 1 d . . .
H17 H 0.3071 0.1395 0.6227 0.032 Uiso 1 1 calc R A .
C25 C 0.37452(16) 0.2124(3) 0.6001(2) 0.0219(6) Uani 1 1 d . A .

loop_
_atom_site_aniso_label
_atom_site_aniso_U_11
_atom_site_aniso_U_22
_atom_site_aniso_U_33
_atom_site_aniso_U_23
_atom_site_aniso_U_13
_atom_site_aniso_U_12
Au1 0.01564(6) 0.01572(6) 0.01669(6) 0.00024(4) 0.01017(5) -0.00022(4)
Cl1 0.0194(3) 0.0244(4) 0.0178(3) -0.0011(3) 0.0084(3) -0.0015(3)
P1 0.0151(3) 0.0150(3) 0.0172(3) 0.0004(3) 0.0104(3) 0.0006(3)
S1 0.0304(6) 0.0224(6) 0.0442(7) 0.0107(4) 0.0235(5) 0.0105(4)
C1 0.0327(19) 0.0256(18) 0.0340(19) 0.0046(15) 0.0092(16) 0.0112(15)
C2 0.053(2) 0.036(2) 0.0204(17) 0.0020(15) 0.0165(17) -0.0035(18)
C3 0.0537(15) 0.0340(12) 0.0243(11) 0.0066(8) 0.0164(10) 0.0180(10)
C4 0.0164(13) 0.0159(14) 0.0178(14) -0.0005(10) 0.0076(12) 0.0002(10)
C3A 0.0304(6) 0.0224(6) 0.0442(7) 0.0107(4) 0.0235(5) 0.0105(4)
C2A 0.0327(19) 0.0256(18) 0.0340(19) 0.0046(15) 0.0092(16) 0.0112(15)
C1A 0.053(2) 0.036(2) 0.0204(17) 0.0020(15) 0.0165(17) -0.0035(18)
S1A 0.0537(15) 0.0340(12) 0.0243(11) 0.0066(8) 0.0164(10) 0.0180(10)
C4A 0.0164(13) 0.0159(14) 0.0178(14) -0.0005(10) 0.0076(12) 0.0002(10)
C5 0.0146(12) 0.0137(13) 0.0178(13) -0.0013(10) 0.0080(11) 0.0003(10)
C6 0.0144(13) 0.0174(14) 0.0184(13) -0.0025(11) 0.0092(11) -0.0018(10)
C7 0.0215(14) 0.0204(15) 0.0263(15) -0.0021(12) 0.0162(13) 0.0007(12)
C8 0.041(2) 0.042(2) 0.0291(18) 0.0079(15) 0.0274(17) 0.0139(16)
C9 0.0351(18) 0.0285(17) 0.0291(17) 0.0075(13) 0.0252(15) 0.0066(14)
C10 0.0181(13) 0.0166(14) 0.0199(14) 0.0008(11) 0.0119(12) -0.0006(11)
C11 0.0161(13) 0.0171(14) 0.0192(14) 0.0031(11) 0.0105(12) 0.0008(11)
C12 0.0192(14) 0.0178(14) 0.0197(14) 0.0023(11) 0.0119(12) -0.0004(11)
C13 0.0198(14) 0.0200(15) 0.0205(14) 0.0023(11) 0.0124(12) -0.0006(11)
C14 0.0144(13) 0.0176(14) 0.0209(14) -0.0012(11) 0.0096(12) -0.0006(10)
C15 0.0259(15) 0.0228(15) 0.0235(15) -0.0020(12) 0.0158(13) 0.0010(13)
C16 0.0237(16) 0.0254(17) 0.0304(17) -0.0064(13) 0.0157(14) 0.0020(13)
C17 0.0211(15) 0.0183(15) 0.0288(17) -0.0014(12) 0.0089(13) 0.0024(12)
C18 0.0234(15) 0.0217(16) 0.0246(16) 0.0047(12) 0.0108(13) 0.0006(12)
C19 0.0186(14) 0.0233(16) 0.0238(15) 0.0029(12) 0.0122(12) 0.0024(12)
C20 0.0154(13) 0.0158(14) 0.0212(14) 0.0006(11) 0.0107(12) 0.0009(10)
C21 0.0213(15) 0.0288(17) 0.0227(15) -0.0029(13) 0.0139(13) -0.0027(12)
C22 0.0206(15) 0.0347(18) 0.0250(16) -0.0064(14) 0.0104(14) -0.0077(13)
C23 0.0211(15) 0.0244(17) 0.0356(18) 0.0034(13) 0.0161(15) -0.0042(12)
C24 0.0256(16) 0.0297(17) 0.0295(17) 0.0069(14) 0.0195(14) -0.0003(13)
C25 0.0203(14) 0.0234(15) 0.0234(15) 0.0020(12) 0.0135(13) -0.0006(12)

loop_
_atom_type_symbol
_atom_type_description
_atom_type_scat_dispersion_real
_atom_type_scat_dispersion_imag
_atom_type_scat_source
C C 0.0033 0.0016 'International Tables Vol C Tables 4.2.6.8 and 6.1.1.4'
H H 0.0000 0.0000 'International Tables Vol C Tables 4.2.6.8 and 6.1.1.4'
Au Au -2.0133 8.8022 'International Tables Vol C Tables 4.2.6.8 and 6.1.1.4'
Cl Cl 0.1484 0.1585 'International Tables Vol C Tables 4.2.6.8 and 6.1.1.4'
P P 0.1023 0.0942 'International Tables Vol C Tables 4.2.6.8 and 6.1.1.4'
S S 0.1246 0.1234 'International Tables Vol C Tables 4.2.6.8 and 6.1.1.4'

loop_
_geom_angle_atom_site_label_1
_geom_angle_atom_site_label_2
_geom_angle_atom_site_label_3
_geom_angle
_geom_angle_site_symmetry_1
_geom_angle_site_symmetry_3
_geom_angle_publ_flag
P1 Au1 Cl1 171.08(3) . . ?
P1 Au1 Au1 116.68(2) . 2_656 ?
Cl1 Au1 Au1 72.05(2) . 2_656 ?
C20 P1 C11 107.69(13) . . ?
C20 P1 C5 106.24(13) . . ?
C11 P1 C5 93.36(13) . . ?
C20 P1 Au1 118.29(10) . . ?
C11 P1 Au1 116.28(10) . . ?
C5 P1 Au1 111.81(9) . . ?
C1 S1 C4 93.99(18) . . ?
C2 C1 S1 114.2(3) . . ?
C1 C2 C3 117.3(3) . . ?
C2 C3 C4 101.9(2) . . ?
C5 C4 C3 125.2(2) . . ?
C5 C4 S1 122.3(2) . . ?
C3 C4 S1 112.37(19) . . ?
C6 C5 C4 128.8(3) . . ?
C6 C5 P1 107.4(2) . . ?
C4 C5 P1 123.7(2) . . ?
C5 C6 C10 115.4(3) . . ?
C5 C6 C7 133.9(3) . . ?
C10 C6 C7 110.7(2) . . ?
C6 C7 C8 104.6(2) . . ?
C9 C8 C7 109.1(3) . . ?
C10 C9 C8 105.9(3) . . ?
C11 C10 C6 116.6(3) . . ?
C11 C10 C9 133.9(3) . . ?
C6 C10 C9 109.5(2) . . ?
C10 C11 C12 126.7(3) . . ?
C10 C11 P1 106.9(2) . . ?
C12 C11 P1 126.4(2) . . ?
C13 C12 C11 126.6(3) . . ?
C12 C13 C14 126.1(3) . . ?
C15 C14 C19 117.4(3) . . ?
C15 C14 C13 119.4(3) . . ?
C19 C14 C13 123.1(3) . . ?
C16 C15 C14 121.2(3) . . ?
C17 C16 C15 120.6(3) . . ?
C16 C17 C18 119.1(3) . . ?
C19 C18 C17 120.6(3) . . ?
C18 C19 C14 121.1(3) . . ?
C25 C20 C21 120.3(3) . . ?
C25 C20 P1 120.2(2) . . ?
C21 C20 P1 119.2(2) . . ?
C22 C21 C20 119.8(3) . . ?
C21 C22 C23 120.1(3) . . ?
C24 C23 C22 120.4(3) . . ?
C23 C24 C25 120.3(3) . . ?
C20 C25 C24 119.2(3) . . ?

loop_
_geom_bond_atom_site_label_1
_geom_bond_atom_site_label_2
_geom_bond_distance
_geom_bond_site_symmetry_2
_geom_bond_publ_flag
Au1 P1 2.2349(8) . ?
Au1 Cl1 2.3171(7) . ?
Au1 Au1 3.2359(3) 2_656 ?
P1 C20 1.808(3) . ?
P1 C11 1.818(3) . ?
P1 C5 1.821(3) . ?
S1 C1 1.648(4) . ?
S1 C4 1.693(3) . ?
C1 C2 1.339(6) . ?
C2 C3 1.483(5) . ?
C3 C4 1.556(4) . ?
C4 C5 1.439(4) . ?
C5 C6 1.354(4) . ?
C6 C10 1.460(4) . ?
C6 C7 1.503(4) . ?
C7 C8 1.539(4) . ?
C8 C9 1.520(5) . ?
C9 C10 1.499(4) . ?
C10 C11 1.353(4) . ?
C11 C12 1.445(4) . ?
C12 C13 1.344(4) . ?
C13 C14 1.473(4) . ?
C14 C15 1.399(4) . ?
C14 C19 1.403(4) . ?
C15 C16 1.391(5) . ?
C16 C17 1.381(5) . ?
C17 C18 1.391(5) . ?
C18 C19 1.386(4) . ?
C20 C25 1.393(4) . ?
C20 C21 1.394(4) . ?
C21 C22 1.385(4) . ?
C22 C23 1.390(5) . ?
C23 C24 1.377(5) . ?
C24 C25 1.400(4) . ?
